data_1550932
loop_
_publ_author_name
'Baggi, Giorgio'
'Casimiro, Lorenzo'
'Baroncini, Massimo'
'Silvi, Serena'
'Credi, Alberto'
'Loeb, Stephen J.'

_publ_section_title
;
 Threading-gated photochromism in [2]pseudorotaxanes
;
_journal_name_full 'Chemical Science'
_journal_paper_doi 10.1039/C9SC00913B
_journal_year 2019
_chemical_formula_moiety '0.5(C29 H23 N2 O2 S2), C4 H10 O, 0.5(B F4)'
_chemical_formula_sum 'C18.5 H21.5 B0.5 F2 N O2 S'
_chemical_formula_weight 365.33
_space_group_crystal_system triclinic
_space_group_IT_number 2
_space_group_name_Hall '-P 1'
_space_group_name_H-M_alt 'P -1'
_symmetry_space_group_name_Hall '-P 1'
_symmetry_space_group_name_H-M 'P -1'
_atom_sites_solution_hydrogens geom
_atom_sites_solution_primary dual
_audit_creation_date 2018-10-16
_audit_creation_method
;
Olex2 1.2
(compiled 2018.05.29 svn.r3508 for OlexSys, GUI svn.r5506)
;
_audit_update_record
;
2018-11-06 deposited with the CCDC.    2019-04-09 downloaded from the CCDC.
;
_cell_angle_alpha 93.738(2)
_cell_angle_beta 92.017(2)
_cell_angle_gamma 103.011(2)
_cell_formula_units_Z 4
_cell_length_a 8.0211(4)
_cell_length_b 11.5905(6)
_cell_length_c 20.2484(11)
_cell_measurement_reflns_used 9937
_cell_measurement_temperature 130(2)
_cell_measurement_theta_max 30.54
_cell_measurement_theta_min 2.99
_cell_volume 1827.82(17)
_computing_cell_refinement 'SAINT v8.34A (Bruker, 2013)'
_computing_data_reduction 'SAINT v8.34A (Bruker, 2013)'
_computing_molecular_graphics 'Olex2 (Dolomanov et al., 2009)'
_computing_publication_material 'Olex2 (Dolomanov et al., 2009)'
_computing_structure_refinement 'ShelXL (Sheldrick, 2015)'
_computing_structure_solution 'XM (Sheldrick, 2008)'
_diffrn_ambient_temperature 130.01
_diffrn_measured_fraction_theta_full 0.997
_diffrn_measured_fraction_theta_max 0.995
_diffrn_measurement_device_type 'Bruker APEX-II CCD'
_diffrn_measurement_method '\f and \w scans'
_diffrn_radiation_type MoK\a
_diffrn_radiation_wavelength 0.71073
_diffrn_reflns_av_R_equivalents 0.0403
_diffrn_reflns_av_unetI/netI 0.0200
_diffrn_reflns_Laue_measured_fraction_full 0.997
_diffrn_reflns_Laue_measured_fraction_max 0.995
_diffrn_reflns_limit_h_max 11
_diffrn_reflns_limit_h_min -11
_diffrn_reflns_limit_k_max 16
_diffrn_reflns_limit_k_min -16
_diffrn_reflns_limit_l_max 28
_diffrn_reflns_limit_l_min -28
_diffrn_reflns_number 90249
_diffrn_reflns_point_group_measured_fraction_full 0.997
_diffrn_reflns_point_group_measured_fraction_max 0.995
_diffrn_reflns_theta_full 25.242
_diffrn_reflns_theta_max 30.588
_diffrn_reflns_theta_min 2.816
_diffrn_standards_number 0
_exptl_absorpt_coefficient_mu 0.208
_exptl_absorpt_correction_T_max 0.7461
_exptl_absorpt_correction_T_min 0.7039
_exptl_absorpt_correction_type multi-scan
_exptl_absorpt_process_details
'SADABS-2014/5 (Bruker,2014/5) was used for absorption correction. wR2(int) was 0.0562 before and 0.0505 after correction. The Ratio of minimum to maximum transmission is 0.9434. The \l/2 correction factor is Not present.'
_exptl_crystal_colour colourless
_exptl_crystal_colour_primary colourless
_exptl_crystal_density_diffrn 1.328
_exptl_crystal_description Needle
_exptl_crystal_F_000 768
_exptl_crystal_recrystallization_method 'Re-crystallisation from solvent: acetonitrile diethyl ether'
_exptl_crystal_size_max 0.505
_exptl_crystal_size_mid 0.185
_exptl_crystal_size_min 0.1
_refine_diff_density_max 0.746
_refine_diff_density_min -0.430
_refine_diff_density_rms 0.058
_refine_ls_extinction_method none
_refine_ls_goodness_of_fit_ref 1.042
_refine_ls_hydrogen_treatment constr
_refine_ls_matrix_type full
_refine_ls_number_parameters 485
_refine_ls_number_reflns 11201
_refine_ls_number_restraints 74
_refine_ls_restrained_S_all 1.053
_refine_ls_R_factor_all 0.0627
_refine_ls_R_factor_gt 0.0488
_refine_ls_shift/su_max 0.001
_refine_ls_shift/su_mean 0.000
_refine_ls_structure_factor_coef Fsqd
_refine_ls_weighting_details 'w=1/[\s^2^(Fo^2^)+(0.0502P)^2^+1.5706P] where P=(Fo^2^+2Fc^2^)/3'
_refine_ls_weighting_scheme calc
_refine_ls_wR_factor_gt 0.1176
_refine_ls_wR_factor_ref 0.1281
_reflns_Friedel_coverage 0.000
_reflns_number_gt 9265
_reflns_number_total 11201
_reflns_threshold_expression 'I > 2\s(I)'
_cod_data_source_file c9sc00913b2.cif
_cod_data_source_block mo_gb048_0m
_cod_original_formula_sum 'C18.50 H21.50 B0.50 F2 N O2 S'
_cod_database_code 1550932
_shelx_shelxl_version_number 2018/3
_shelx_space_group_comment
;
The symmetry employed for this shelxl refinement is uniquely defined
by the following loop, which should always be used as a source of
symmetry information in preference to the above space-group names.
They are only intended as comments.
;
_shelx_estimated_absorpt_t_max 0.980
_shelx_estimated_absorpt_t_min 0.902
_olex2_refinement_description
;
1. Fixed Uiso
 At 1.2 times of:
  All C(H) groups, All C(H,H) groups, All N(H) groups
 At 1.5 times of:
  All C(H,H,H) groups
2. Uiso/Uaniso restraints and constraints
C2S \\sim C3S \\sim O1S \\sim C4S \\sim C4SA \\sim C5S \\sim C5SA: within 2A
with sigma of 0.04 and sigma for terminal atoms of 0.08
Uanis(F1) = Uanis(F1A)
Uanis(F2) = Uanis(F2A)
Uanis(F3) = Uanis(F3A)
Uanis(F4) = Uanis(F4A)
Uanis(C4S) = Uanis(C4SA)
3. Same fragment restrains
{F2A, F1A, F3A, F4A, B1} sigma for 1-2: 0.02, 1-3: 0.04
as
{F2, F1, F3, F4, B1}
{C2S, C3S, O1S, C4SA, C5SA} sigma for 1-2: 0.02, 1-3: 0.04
as
{C2S, C3S, O1S, C4S, C5S}
4. Others
 Sof(C4SA)=Sof(H4SC)=Sof(H4SD)=Sof(C5SA)=Sof(H5SD)=Sof(H5SE)=Sof(H5SF)=1-FVAR(1)
 Sof(C4S)=Sof(H4SA)=Sof(H4SB)=Sof(C5S)=Sof(H5SA)=Sof(H5SB)=Sof(H5SC)=FVAR(1)
 Sof(F2A)=Sof(F1A)=Sof(F3A)=Sof(F4A)=1-FVAR(2)
 Sof(F2)=Sof(F1)=Sof(F3)=Sof(F4)=FVAR(2)
5.a Secondary CH2 refined with riding coordinates:
 C7S(H7SA,H7SB), C9S(H9SA,H9SB), C2S(H2SA,H2SB), C4S(H4SA,H4SB), C4SA(H4SC,H4SD)
5.b Aromatic/amide H refined with riding coordinates:
 N1(H1), N2(H2), C7(H7), C9(H9), C6(H6), C10(H10), C18(H18), C15(H15),
 C25(H25), C16(H16), C28(H28), C26(H26), C17(H17), C27(H27)
5.c Idealised Me refined as rotating group:
 C21(H21A,H21B,H21C), C31(H31A,H31B,H31C), C8S(H8SA,H8SB,H8SC), C1(H1A,H1B,
 H1C), C10S(H10A,H10B,H10C), C3S(H3SA,H3SB,H3SC), C5S(H5SA,H5SB,H5SC),
 C5SA(H5SD,H5SE,H5SF)
;
_olex2_submission_special_instructions 'No special instructions were received'

loop_
_space_group_symop_operation_xyz
'x, y, z'
'-x, -y, -z'

loop_
_atom_site_label
_atom_site_type_symbol
_atom_site_fract_x
_atom_site_fract_y
_atom_site_fract_z
_atom_site_U_iso_or_equiv
_atom_site_adp_type
_atom_site_occupancy
_atom_site_site_symmetry_order
_atom_site_calc_flag
_atom_site_refinement_flags_posn
_atom_site_refinement_flags_adp
_atom_site_refinement_flags_occupancy
_atom_site_disorder_assembly
_atom_site_disorder_group
S1 S 0.53700(5) 0.72356(3) 0.28365(2) 0.02277(8) Uani 1 1 d . . . . .
S2 S 0.35175(5) 1.11998(4) 0.50655(2) 0.02990(10) Uani 1 1 d . . . . .
N1 N 0.49703(15) 1.10803(10) 0.21174(5) 0.0163(2) Uani 1 1 d . . . . .
H1 H 0.491311 1.069855 0.172412 0.020 Uiso 1 1 calc R . . . .
N2 N 0.52252(15) 1.24966(10) 0.28830(5) 0.0157(2) Uani 1 1 d . . . . .
H2 H 0.537052 1.321160 0.308347 0.019 Uiso 1 1 calc R . . . .
C8 C 0.56306(17) 1.31231(11) 0.17312(6) 0.0152(2) Uani 1 1 d . . . . .
O2 O 0.78068(17) 1.53038(10) -0.02011(6) 0.0306(3) Uani 1 1 d . . . . .
O6S O 0.44782(15) 0.97568(10) 0.09239(5) 0.0250(2) Uani 1 1 d . . . . .
C20 C 0.59029(18) 0.87806(12) 0.29367(7) 0.0184(2) Uani 1 1 d . . . . .
C13 C 0.45897(18) 0.92580(12) 0.27307(6) 0.0170(2) Uani 1 1 d . . . . .
C5 C 0.65623(18) 1.47825(12) 0.07999(7) 0.0178(2) Uani 1 1 d . . . . .
C7 C 0.6217(2) 1.27861(12) 0.11244(7) 0.0209(3) Uani 1 1 d . . . . .
H7 H 0.630394 1.198894 0.102889 0.025 Uiso 1 1 calc R . . . .
C9 C 0.54785(19) 1.42900(12) 0.18656(7) 0.0199(3) Uani 1 1 d . . . . .
H9 H 0.505829 1.451884 0.227504 0.024 Uiso 1 1 calc R . . . .
C12 C 0.47795(18) 1.05491(12) 0.27119(6) 0.0165(2) Uani 1 1 d . . . . .
C11 C 0.52542(17) 1.22587(11) 0.22303(6) 0.0154(2) Uani 1 1 d . . . . .
C3 C 0.7142(2) 1.57145(13) 0.03304(7) 0.0223(3) Uani 1 1 d . . . . .
C14 C 0.30903(18) 0.83810(12) 0.24742(7) 0.0185(2) Uani 1 1 d . . . . .
C6 C 0.6675(2) 1.36146(13) 0.06606(7) 0.0214(3) Uani 1 1 d . . . . .
H6 H 0.706590 1.338237 0.024610 0.026 Uiso 1 1 calc R . . . .
C19 C 0.33462(19) 0.72224(13) 0.24961(7) 0.0209(3) Uani 1 1 d . . . . .
C22 C 0.49309(17) 1.14455(12) 0.31983(6) 0.0164(2) Uani 1 1 d . . . . .
C10 C 0.5943(2) 1.51153(12) 0.13998(7) 0.0216(3) Uani 1 1 d . . . . .
H10 H 0.583715 1.590958 0.149042 0.026 Uiso 1 1 calc R . . . .
C23 C 0.48049(18) 1.14369(12) 0.39200(6) 0.0179(2) Uani 1 1 d . . . . .
C24 C 0.62338(19) 1.18399(13) 0.43944(7) 0.0202(3) Uani 1 1 d . . . . .
C29 C 0.5711(2) 1.17530(14) 0.50498(7) 0.0246(3) Uani 1 1 d . . . . .
O4 O 0.7037(2) 1.67308(11) 0.04256(7) 0.0463(4) Uani 1 1 d . . . . .
C21 C 0.7665(2) 0.93949(14) 0.31962(8) 0.0258(3) Uani 1 1 d . . . . .
H21A H 0.766343 0.956670 0.367650 0.039 Uiso 1 1 calc GR . . . .
H21B H 0.803088 1.013955 0.298318 0.039 Uiso 1 1 calc GR . . . .
H21C H 0.845810 0.888202 0.309934 0.039 Uiso 1 1 calc GR . . . .
C18 C 0.2097(2) 0.62255(14) 0.22533(9) 0.0298(3) Uani 1 1 d . . . . .
H18 H 0.229087 0.544839 0.226737 0.036 Uiso 1 1 calc R . . . .
C15 C 0.1518(2) 0.85426(14) 0.22182(8) 0.0243(3) Uani 1 1 d . . . . .
H15 H 0.130803 0.931593 0.220790 0.029 Uiso 1 1 calc R . . . .
C25 C 0.7983(2) 1.22384(14) 0.42878(8) 0.0259(3) Uani 1 1 d . . . . .
H25 H 0.836531 1.231426 0.385065 0.031 Uiso 1 1 calc R . . . .
C30 C 0.32820(19) 1.10611(14) 0.42075(7) 0.0224(3) Uani 1 1 d . . . . .
C16 C 0.0274(2) 0.75491(16) 0.19798(10) 0.0341(4) Uani 1 1 d . . . . .
H16 H -0.079650 0.764711 0.180551 0.041 Uiso 1 1 calc R . . . .
C31 C 0.1549(2) 1.05689(17) 0.38797(8) 0.0314(3) Uani 1 1 d . . . . .
H31A H 0.139973 0.971433 0.377083 0.047 Uiso 1 1 calc GR . . . .
H31B H 0.143867 1.096462 0.347247 0.047 Uiso 1 1 calc GR . . . .
H31C H 0.066986 1.070472 0.418047 0.047 Uiso 1 1 calc GR . . . .
C28 C 0.6883(3) 1.20467(17) 0.55953(8) 0.0338(4) Uani 1 1 d . . . . .
H28 H 0.651053 1.199068 0.603465 0.041 Uiso 1 1 calc R . . . .
C8S C 0.7180(3) 0.92914(19) 0.11581(9) 0.0409(5) Uani 1 1 d . . . . .
H8SA H 0.771564 1.003359 0.096832 0.061 Uiso 1 1 calc GR . . . .
H8SB H 0.786186 0.870081 0.106777 0.061 Uiso 1 1 calc GR . . . .
H8SC H 0.712337 0.943777 0.163801 0.061 Uiso 1 1 calc GR . . . .
C26 C 0.9142(2) 1.25194(17) 0.48292(9) 0.0347(4) Uani 1 1 d . . . . .
H26 H 1.032789 1.278419 0.476025 0.042 Uiso 1 1 calc R . . . .
C17 C 0.0573(2) 0.64061(16) 0.19923(11) 0.0364(4) Uani 1 1 d . . . . .
H17 H -0.029036 0.574287 0.181792 0.044 Uiso 1 1 calc R . . . .
C7S C 0.5406(3) 0.88362(15) 0.08525(9) 0.0340(4) Uani 1 1 d . . . . .
H7SA H 0.546128 0.859528 0.037707 0.041 Uiso 1 1 calc R . . . .
H7SB H 0.481461 0.813312 0.107456 0.041 Uiso 1 1 calc R . . . .
C1 C 0.8459(3) 1.61701(17) -0.06690(9) 0.0361(4) Uani 1 1 d . . . . .
H1A H 0.898147 1.579201 -0.102844 0.054 Uiso 1 1 calc GR . . . .
H1B H 0.932052 1.682440 -0.044205 0.054 Uiso 1 1 calc GR . . . .
H1C H 0.751434 1.647943 -0.085266 0.054 Uiso 1 1 calc GR . . . .
C9S C 0.2802(2) 0.94410(18) 0.06048(8) 0.0357(4) Uani 1 1 d . . . . .
H9SA H 0.211231 0.873233 0.079475 0.043 Uiso 1 1 calc R . . . .
H9SB H 0.288356 0.924767 0.012523 0.043 Uiso 1 1 calc R . . . .
C10S C 0.1959(3) 1.0461(2) 0.07046(10) 0.0456(5) Uani 1 1 d . . . . .
H10A H 0.080238 1.024604 0.049299 0.068 Uiso 1 1 calc GR . . . .
H10B H 0.263281 1.115363 0.050620 0.068 Uiso 1 1 calc GR . . . .
H10C H 0.188921 1.065119 0.118005 0.068 Uiso 1 1 calc GR . . . .
F2 F 0.9035(2) 1.2280(2) 0.26873(9) 0.0499(5) Uani 0.893(3) 1 d D . P A 1
F1 F 1.1109(2) 1.13716(17) 0.23467(7) 0.0462(4) Uani 0.893(3) 1 d D . P A 1
F3 F 1.1505(3) 1.33298(14) 0.22625(9) 0.0657(6) Uani 0.893(3) 1 d D . P A 1
F4 F 0.9514(2) 1.20702(18) 0.15912(8) 0.0510(4) Uani 0.893(3) 1 d D . P A 1
B1 B 1.0280(2) 1.22820(16) 0.22302(9) 0.0266(3) Uani 1 1 d D . . . .
C27 C 0.8594(3) 1.24197(18) 0.54774(9) 0.0376(4) Uani 1 1 d . . . . .
H27 H 0.941555 1.261222 0.584044 0.045 Uiso 1 1 calc R . . . .
C2S C 0.7287(3) 1.51866(19) 0.38940(12) 0.0480(6) Uani 1 1 d D U . . .
H2SA H 0.760567 1.475429 0.426691 0.058 Uiso 1 1 calc R . . . .
H2SB H 0.733561 1.601637 0.406059 0.058 Uiso 1 1 calc R . . . .
C3S C 0.8502(3) 1.5167(2) 0.33529(16) 0.0573(7) Uani 1 1 d D U . . .
H3SA H 0.814800 1.556473 0.297780 0.086 Uiso 1 1 calc GR . . . .
H3SB H 0.849622 1.434183 0.320867 0.086 Uiso 1 1 calc GR . . . .
H3SC H 0.966046 1.557996 0.351755 0.086 Uiso 1 1 calc GR . . . .
O1S O 0.55891(16) 1.46320(11) 0.36343(6) 0.0290(2) Uani 1 1 d D U . . .
C4S C 0.4368(3) 1.4712(2) 0.41160(10) 0.0355(5) Uani 0.855(5) 1 d D U P B 1
H4SA H 0.452209 1.554461 0.429816 0.043 Uiso 0.855(5) 1 calc R . P B 1
H4SB H 0.451806 1.421837 0.448503 0.043 Uiso 0.855(5) 1 calc R . P B 1
C5S C 0.2625(3) 1.4281(3) 0.37878(13) 0.0460(7) Uani 0.855(5) 1 d D U P B 1
H5SA H 0.250309 1.475752 0.341414 0.069 Uiso 0.855(5) 1 calc GR . P B 1
H5SB H 0.175950 1.435691 0.410740 0.069 Uiso 0.855(5) 1 calc GR . P B 1
H5SC H 0.246745 1.344628 0.362606 0.069 Uiso 0.855(5) 1 calc GR . P B 1
C4SA C 0.3877(18) 1.4222(13) 0.4008(7) 0.0355(5) Uani 0.145(5) 1 d D U P B 2
H4SC H 0.306964 1.359621 0.372589 0.043 Uiso 0.145(5) 1 calc R . P B 2
H4SD H 0.414007 1.387524 0.442270 0.043 Uiso 0.145(5) 1 calc R . P B 2
C5SA C 0.306(2) 1.5214(14) 0.4168(7) 0.046(4) Uani 0.145(5) 1 d D U P B 2
H5SD H 0.239647 1.535368 0.377666 0.070 Uiso 0.145(5) 1 calc GR . P B 2
H5SE H 0.393678 1.593220 0.430503 0.070 Uiso 0.145(5) 1 calc GR . P B 2
H5SF H 0.228568 1.501661 0.453034 0.070 Uiso 0.145(5) 1 calc GR . P B 2
F2A F 0.948(2) 1.227(2) 0.2842(8) 0.0499(5) Uani 0.107(3) 1 d D . P A 2
F1A F 1.1605(18) 1.1937(14) 0.2348(7) 0.0462(4) Uani 0.107(3) 1 d D . P A 2
F3A F 1.039(2) 1.3500(10) 0.2150(8) 0.0657(6) Uani 0.107(3) 1 d D . P A 2
F4A F 0.917(2) 1.1699(15) 0.1737(7) 0.0510(4) Uani 0.107(3) 1 d D . P A 2

loop_
_atom_site_aniso_label
_atom_site_aniso_U_11
_atom_site_aniso_U_22
_atom_site_aniso_U_33
_atom_site_aniso_U_23
_atom_site_aniso_U_13
_atom_site_aniso_U_12
S1 0.02427(17) 0.01765(16) 0.02845(18) 0.00467(13) 0.00250(13) 0.00813(13)
S2 0.0301(2) 0.0441(2) 0.01486(16) 0.00482(15) 0.00877(14) 0.00527(17)
N1 0.0230(5) 0.0137(5) 0.0120(5) 0.0008(4) 0.0029(4) 0.0037(4)
N2 0.0208(5) 0.0136(5) 0.0121(5) 0.0003(4) 0.0023(4) 0.0029(4)
C8 0.0184(6) 0.0144(5) 0.0128(5) 0.0015(4) 0.0009(4) 0.0034(4)
O2 0.0487(7) 0.0236(5) 0.0220(5) 0.0096(4) 0.0134(5) 0.0092(5)
O6S 0.0321(6) 0.0227(5) 0.0191(5) -0.0051(4) 0.0016(4) 0.0059(4)
C20 0.0209(6) 0.0174(6) 0.0178(6) 0.0046(5) 0.0038(5) 0.0049(5)
C13 0.0218(6) 0.0158(6) 0.0138(5) 0.0028(4) 0.0042(5) 0.0044(5)
C5 0.0204(6) 0.0167(6) 0.0167(6) 0.0037(5) 0.0018(5) 0.0046(5)
C7 0.0337(8) 0.0148(6) 0.0159(6) 0.0019(5) 0.0068(5) 0.0080(5)
C9 0.0267(7) 0.0165(6) 0.0175(6) 0.0008(5) 0.0059(5) 0.0063(5)
C12 0.0200(6) 0.0166(6) 0.0129(5) 0.0029(4) 0.0032(4) 0.0034(5)
C11 0.0186(6) 0.0147(5) 0.0128(5) 0.0003(4) 0.0025(4) 0.0036(5)
C3 0.0270(7) 0.0194(6) 0.0214(6) 0.0060(5) 0.0028(5) 0.0052(5)
C14 0.0212(6) 0.0171(6) 0.0177(6) 0.0032(5) 0.0038(5) 0.0045(5)
C6 0.0318(7) 0.0188(6) 0.0148(6) 0.0029(5) 0.0065(5) 0.0072(5)
C19 0.0235(7) 0.0169(6) 0.0234(6) 0.0042(5) 0.0027(5) 0.0057(5)
C22 0.0200(6) 0.0151(6) 0.0139(5) 0.0026(4) 0.0028(4) 0.0026(5)
C10 0.0289(7) 0.0153(6) 0.0222(6) 0.0026(5) 0.0055(5) 0.0076(5)
C23 0.0232(6) 0.0176(6) 0.0131(5) 0.0018(4) 0.0036(5) 0.0045(5)
C24 0.0258(7) 0.0198(6) 0.0142(6) 0.0000(5) 0.0026(5) 0.0038(5)
C29 0.0294(7) 0.0291(7) 0.0143(6) 0.0000(5) 0.0037(5) 0.0052(6)
O4 0.0803(11) 0.0215(6) 0.0435(8) 0.0136(5) 0.0267(7) 0.0185(6)
C21 0.0221(7) 0.0270(7) 0.0278(7) 0.0042(6) -0.0010(6) 0.0042(6)
C18 0.0307(8) 0.0172(7) 0.0403(9) 0.0022(6) 0.0000(7) 0.0032(6)
C15 0.0239(7) 0.0222(7) 0.0279(7) 0.0055(5) -0.0002(6) 0.0072(6)
C25 0.0267(7) 0.0285(7) 0.0206(7) 0.0009(6) 0.0035(6) 0.0023(6)
C30 0.0242(7) 0.0269(7) 0.0161(6) 0.0039(5) 0.0053(5) 0.0045(6)
C16 0.0252(8) 0.0308(8) 0.0445(10) 0.0045(7) -0.0074(7) 0.0034(6)
C31 0.0229(7) 0.0441(10) 0.0250(7) 0.0051(7) 0.0025(6) 0.0024(7)
C28 0.0428(10) 0.0418(10) 0.0144(6) -0.0015(6) -0.0008(6) 0.0059(8)
C8S 0.0555(12) 0.0476(11) 0.0290(8) -0.0003(8) 0.0019(8) 0.0325(10)
C26 0.0282(8) 0.0408(10) 0.0300(8) -0.0010(7) -0.0022(7) -0.0015(7)
C17 0.0303(8) 0.0237(8) 0.0501(11) -0.0006(7) -0.0073(8) -0.0021(6)
C7S 0.0526(11) 0.0209(7) 0.0314(8) -0.0007(6) 0.0138(8) 0.0132(7)
C1 0.0493(11) 0.0337(9) 0.0266(8) 0.0157(7) 0.0136(7) 0.0068(8)
C9S 0.0325(9) 0.0453(10) 0.0217(7) -0.0071(7) 0.0005(6) -0.0046(7)
C10S 0.0313(9) 0.0795(16) 0.0277(9) -0.0043(9) -0.0021(7) 0.0190(10)
F2 0.0458(11) 0.0642(9) 0.0491(10) 0.0150(9) 0.0268(8) 0.0255(9)
F1 0.0655(10) 0.0447(10) 0.0416(7) 0.0127(7) 0.0098(7) 0.0364(8)
F3 0.0734(14) 0.0376(8) 0.0704(11) 0.0019(7) 0.0190(10) -0.0218(8)
F4 0.0526(9) 0.0685(12) 0.0343(8) 0.0152(7) -0.0054(7) 0.0171(8)
B1 0.0301(9) 0.0222(8) 0.0284(8) 0.0055(6) 0.0086(7) 0.0055(7)
C27 0.0374(9) 0.0459(10) 0.0236(8) -0.0035(7) -0.0079(7) 0.0004(8)
C2S 0.0543(13) 0.0330(9) 0.0541(12) -0.0180(9) -0.0281(10) 0.0154(9)
C3S 0.0313(10) 0.0376(11) 0.098(2) -0.0116(12) -0.0098(11) 0.0042(8)
O1S 0.0377(6) 0.0281(6) 0.0220(5) -0.0063(4) -0.0005(5) 0.0115(5)
C4S 0.0547(14) 0.0336(13) 0.0203(9) -0.0050(8) 0.0070(9) 0.0159(11)
C5S 0.0392(13) 0.0562(16) 0.0456(14) 0.0092(11) 0.0176(10) 0.0136(11)
C4SA 0.0547(14) 0.0336(13) 0.0203(9) -0.0050(8) 0.0070(9) 0.0159(11)
C5SA 0.058(9) 0.051(9) 0.038(7) -0.003(6) 0.009(6) 0.028(7)
F2A 0.0458(11) 0.0642(9) 0.0491(10) 0.0150(9) 0.0268(8) 0.0255(9)
F1A 0.0655(10) 0.0447(10) 0.0416(7) 0.0127(7) 0.0098(7) 0.0364(8)
F3A 0.0734(14) 0.0376(8) 0.0704(11) 0.0019(7) 0.0190(10) -0.0218(8)
F4A 0.0526(9) 0.0685(12) 0.0343(8) 0.0152(7) -0.0054(7) 0.0171(8)

loop_
_atom_type_symbol
_atom_type_description
_atom_type_scat_dispersion_real
_atom_type_scat_dispersion_imag
_atom_type_scat_source
C C 0.0033 0.0016 'International Tables Vol C Tables 4.2.6.8 and 6.1.1.4'
H H 0.0000 0.0000 'International Tables Vol C Tables 4.2.6.8 and 6.1.1.4'
B B 0.0013 0.0007 'International Tables Vol C Tables 4.2.6.8 and 6.1.1.4'
F F 0.0171 0.0103 'International Tables Vol C Tables 4.2.6.8 and 6.1.1.4'
N N 0.0061 0.0033 'International Tables Vol C Tables 4.2.6.8 and 6.1.1.4'
O O 0.0106 0.0060 'International Tables Vol C Tables 4.2.6.8 and 6.1.1.4'
S S 0.1246 0.1234 'International Tables Vol C Tables 4.2.6.8 and 6.1.1.4'

loop_
_geom_angle_atom_site_label_1
_geom_angle_atom_site_label_2
_geom_angle_atom_site_label_3
_geom_angle
C19 S1 C20 91.94(7)
C29 S2 C30 92.09(7)
C12 N1 H1 125.1
C11 N1 H1 125.1
C11 N1 C12 109.85(11)
C11 N2 H2 125.1
C11 N2 C22 109.75(11)
C22 N2 H2 125.1
C7 C8 C9 119.86(12)
C7 C8 C11 119.32(12)
C9 C8 C11 120.77(12)
C3 O2 C1 115.74(13)
C9S O6S C7S 113.46(14)
C13 C20 S1 111.87(11)
C13 C20 C21 129.10(13)
C21 C20 S1 118.97(11)
C20 C13 C12 122.01(13)
C20 C13 C14 113.51(12)
C14 C13 C12 124.18(12)
C6 C5 C3 121.71(12)
C6 C5 C10 119.89(12)
C10 C5 C3 118.37(12)
C8 C7 H7 120.0
C6 C7 C8 119.99(12)
C6 C7 H7 120.0
C8 C9 H9 120.1
C10 C9 C8 119.83(12)
C10 C9 H9 120.1
N1 C12 C13 120.75(11)
C22 C12 N1 106.53(11)
C22 C12 C13 132.57(12)
N1 C11 C8 125.84(11)
N2 C11 N1 107.43(11)
N2 C11 C8 126.63(12)
O2 C3 C5 112.57(12)
O4 C3 O2 123.56(14)
O4 C3 C5 123.86(14)
C19 C14 C13 111.41(12)
C15 C14 C13 129.35(13)
C15 C14 C19 119.23(13)
C5 C6 H6 119.9
C7 C6 C5 120.21(13)
C7 C6 H6 119.9
C14 C19 S1 111.25(11)
C18 C19 S1 126.77(12)
C18 C19 C14 121.96(14)
N2 C22 C23 121.67(12)
C12 C22 N2 106.43(11)
C12 C22 C23 131.88(12)
C5 C10 H10 119.9
C9 C10 C5 120.19(13)
C9 C10 H10 119.9
C24 C23 C22 124.42(12)
C30 C23 C22 122.33(13)
C30 C23 C24 113.23(12)
C29 C24 C23 111.48(13)
C25 C24 C23 129.56(13)
C25 C24 C29 118.91(14)
C24 C29 S2 111.18(11)
C28 C29 S2 126.87(12)
C28 C29 C24 121.91(15)
C20 C21 H21A 109.5
C20 C21 H21B 109.5
C20 C21 H21C 109.5
H21A C21 H21B 109.5
H21A C21 H21C 109.5
H21B C21 H21C 109.5
C19 C18 H18 121.1
C17 C18 C19 117.84(15)
C17 C18 H18 121.1
C14 C15 H15 120.7
C16 C15 C14 118.69(14)
C16 C15 H15 120.7
C24 C25 H25 120.5
C26 C25 C24 119.02(15)
C26 C25 H25 120.5
C23 C30 S2 112.02(11)
C23 C30 C31 128.54(13)
C31 C30 S2 119.44(11)
C15 C16 H16 119.5
C15 C16 C17 121.06(16)
C17 C16 H16 119.5
C30 C31 H31A 109.5
C30 C31 H31B 109.5
C30 C31 H31C 109.5
H31A C31 H31B 109.5
H31A C31 H31C 109.5
H31B C31 H31C 109.5
C29 C28 H28 121.0
C27 C28 C29 118.07(15)
C27 C28 H28 121.0
H8SA C8S H8SB 109.5
H8SA C8S H8SC 109.5
H8SB C8S H8SC 109.5
C7S C8S H8SA 109.5
C7S C8S H8SB 109.5
C7S C8S H8SC 109.5
C25 C26 H26 119.4
C25 C26 C27 121.13(17)
C27 C26 H26 119.4
C18 C17 C16 121.19(16)
C18 C17 H17 119.4
C16 C17 H17 119.4
O6S C7S C8S 108.98(14)
O6S C7S H7SA 109.9
O6S C7S H7SB 109.9
C8S C7S H7SA 109.9
C8S C7S H7SB 109.9
H7SA C7S H7SB 108.3
O2 C1 H1A 109.5
O2 C1 H1B 109.5
O2 C1 H1C 109.5
H1A C1 H1B 109.5
H1A C1 H1C 109.5
H1B C1 H1C 109.5
O6S C9S H9SA 109.9
O6S C9S H9SB 109.9
O6S C9S C10S 109.02(15)
H9SA C9S H9SB 108.3
C10S C9S H9SA 109.9
C10S C9S H9SB 109.9
C9S C10S H10A 109.5
C9S C10S H10B 109.5
C9S C10S H10C 109.5
H10A C10S H10B 109.5
H10A C10S H10C 109.5
H10B C10S H10C 109.5
F2 B1 F1 109.04(16)
F2 B1 F4 109.66(17)
F3 B1 F2 113.27(19)
F3 B1 F1 107.70(18)
F3 B1 F4 108.67(16)
F4 B1 F1 108.37(16)
F2A B1 F3A 95.3(11)
F1A B1 F2A 104.8(9)
F1A B1 F3A 119.5(10)
F1A B1 F4A 118.7(10)
F4A B1 F2A 111.1(11)
F4A B1 F3A 104.9(9)
C28 C27 C26 120.95(16)
C28 C27 H27 119.5
C26 C27 H27 119.5
H2SA C2S H2SB 108.3
C3S C2S H2SA 110.0
C3S C2S H2SB 110.0
O1S C2S H2SA 110.0
O1S C2S H2SB 110.0
O1S C2S C3S 108.62(17)
C2S C3S H3SA 109.5
C2S C3S H3SB 109.5
C2S C3S H3SC 109.5
H3SA C3S H3SB 109.5
H3SA C3S H3SC 109.5
H3SB C3S H3SC 109.5
C2S O1S C4SA 130.0(6)
C4S O1S C2S 110.74(17)
O1S C4S H4SA 110.1
O1S C4S H4SB 110.1
O1S C4S C5S 108.03(18)
H4SA C4S H4SB 108.4
C5S C4S H4SA 110.1
C5S C4S H4SB 110.1
C4S C5S H5SA 109.5
C4S C5S H5SB 109.5
C4S C5S H5SC 109.5
H5SA C5S H5SB 109.5
H5SA C5S H5SC 109.5
H5SB C5S H5SC 109.5
O1S C4SA H4SC 109.2
O1S C4SA H4SD 109.2
H4SC C4SA H4SD 107.9
C5SA C4SA O1S 112.0(11)
C5SA C4SA H4SC 109.2
C5SA C4SA H4SD 109.2
C4SA C5SA H5SD 109.5
C4SA C5SA H5SE 109.5
C4SA C5SA H5SF 109.5
H5SD C5SA H5SE 109.5
H5SD C5SA H5SF 109.5
H5SE C5SA H5SF 109.5

loop_
_geom_bond_atom_site_label_1
_geom_bond_atom_site_label_2
_geom_bond_distance
S1 C20 1.7415(14)
S1 C19 1.7376(16)
S2 C29 1.7339(17)
S2 C30 1.7339(15)
N1 H1 0.8800
N1 C12 1.3852(16)
N1 C11 1.3362(17)
N2 H2 0.8800
N2 C11 1.3345(16)
N2 C22 1.3893(16)
C8 C7 1.3944(18)
C8 C9 1.3954(18)
C8 C11 1.4606(17)
O2 C3 1.3255(18)
O2 C1 1.4495(19)
O6S C7S 1.435(2)
O6S C9S 1.431(2)
C20 C13 1.3606(19)
C20 C21 1.492(2)
C13 C12 1.4728(18)
C13 C14 1.444(2)
C5 C3 1.4919(19)
C5 C6 1.3882(19)
C5 C10 1.3925(19)
C7 H7 0.9500
C7 C6 1.3863(19)
C9 H9 0.9500
C9 C10 1.3874(19)
C12 C22 1.3657(18)
C3 O4 1.2034(19)
C14 C19 1.4066(19)
C14 C15 1.403(2)
C6 H6 0.9500
C19 C18 1.397(2)
C22 C23 1.4690(18)
C10 H10 0.9500
C23 C24 1.441(2)
C23 C30 1.365(2)
C24 C29 1.4089(19)
C24 C25 1.404(2)
C29 C28 1.398(2)
C21 H21A 0.9800
C21 H21B 0.9800
C21 H21C 0.9800
C18 H18 0.9500
C18 C17 1.379(3)
C15 H15 0.9500
C15 C16 1.390(2)
C25 H25 0.9500
C25 C26 1.385(2)
C30 C31 1.492(2)
C16 H16 0.9500
C16 C17 1.400(3)
C31 H31A 0.9800
C31 H31B 0.9800
C31 H31C 0.9800
C28 H28 0.9500
C28 C27 1.377(3)
C8S H8SA 0.9800
C8S H8SB 0.9800
C8S H8SC 0.9800
C8S C7S 1.498(3)
C26 H26 0.9500
C26 C27 1.402(3)
C17 H17 0.9500
C7S H7SA 0.9900
C7S H7SB 0.9900
C1 H1A 0.9800
C1 H1B 0.9800
C1 H1C 0.9800
C9S H9SA 0.9900
C9S H9SB 0.9900
C9S C10S 1.494(3)
C10S H10A 0.9800
C10S H10B 0.9800
C10S H10C 0.9800
F2 B1 1.385(2)
F1 B1 1.396(2)
F3 B1 1.376(2)
F4 B1 1.395(2)
B1 F2A 1.415(13)
B1 F1A 1.238(11)
B1 F3A 1.415(12)
B1 F4A 1.350(12)
C27 H27 0.9500
C2S H2SA 0.9900
C2S H2SB 0.9900
C2S C3S 1.495(4)
C2S O1S 1.433(2)
C3S H3SA 0.9800
C3S H3SB 0.9800
C3S H3SC 0.9800
O1S C4S 1.420(2)
O1S C4SA 1.584(12)
C4S H4SA 0.9900
C4S H4SB 0.9900
C4S C5S 1.491(4)
C5S H5SA 0.9800
C5S H5SB 0.9800
C5S H5SC 0.9800
C4SA H4SC 0.9900
C4SA H4SD 0.9900
C4SA C5SA 1.474(14)
C5SA H5SD 0.9800
C5SA H5SE 0.9800
C5SA H5SF 0.9800

loop_
_geom_torsion_atom_site_label_1
_geom_torsion_atom_site_label_2
_geom_torsion_atom_site_label_3
_geom_torsion_atom_site_label_4
_geom_torsion
S1 C20 C13 C12 -174.64(10)
S1 C20 C13 C14 -0.63(15)
S1 C19 C18 C17 -179.04(14)
S2 C29 C28 C27 176.82(15)
N1 C12 C22 N2 -0.52(15)
N1 C12 C22 C23 178.27(14)
N2 C22 C23 C24 -71.65(19)
N2 C22 C23 C30 106.90(17)
C8 C7 C6 C5 0.5(2)
C8 C9 C10 C5 -0.1(2)
C20 S1 C19 C14 -1.09(11)
C20 S1 C19 C18 177.50(15)
C20 C13 C12 N1 103.28(16)
C20 C13 C12 C22 -71.5(2)
C20 C13 C14 C19 -0.19(17)
C20 C13 C14 C15 -179.67(14)
C13 C12 C22 N2 174.81(14)
C13 C12 C22 C23 -6.4(3)
C13 C14 C19 S1 0.92(15)
C13 C14 C19 C18 -177.74(14)
C13 C14 C15 C16 178.01(15)
C7 C8 C9 C10 -1.2(2)
C7 C8 C11 N1 -19.1(2)
C7 C8 C11 N2 156.85(14)
C9 C8 C7 C6 1.0(2)
C9 C8 C11 N1 163.62(14)
C9 C8 C11 N2 -20.4(2)
C12 N1 C11 N2 -0.90(15)
C12 N1 C11 C8 175.69(13)
C12 C13 C14 C19 173.66(12)
C12 C13 C14 C15 -5.8(2)
C12 C22 C23 C24 109.71(18)
C12 C22 C23 C30 -71.7(2)
C11 N1 C12 C13 -175.11(12)
C11 N1 C12 C22 0.89(16)
C11 N2 C22 C12 -0.01(16)
C11 N2 C22 C23 -178.95(12)
C11 C8 C7 C6 -176.26(14)
C11 C8 C9 C10 176.06(14)
C3 C5 C6 C7 176.24(14)
C3 C5 C10 C9 -176.47(14)
C14 C13 C12 N1 -70.07(18)
C14 C13 C12 C22 115.13(18)
C14 C19 C18 C17 -0.6(3)
C14 C15 C16 C17 -0.1(3)
C6 C5 C3 O2 -2.3(2)
C6 C5 C3 O4 178.49(17)
C6 C5 C10 C9 1.7(2)
C19 S1 C20 C13 0.99(11)
C19 S1 C20 C21 -176.60(12)
C19 C14 C15 C16 -1.4(2)
C19 C18 C17 C16 -0.9(3)
C22 N2 C11 N1 0.56(15)
C22 N2 C11 C8 -175.99(13)
C22 C23 C24 C29 178.44(13)
C22 C23 C24 C25 -4.3(2)
C22 C23 C30 S2 -177.90(11)
C22 C23 C30 C31 2.4(3)
C10 C5 C3 O2 175.82(14)
C10 C5 C3 O4 -3.4(2)
C10 C5 C6 C7 -1.8(2)
C23 C24 C29 S2 -0.45(17)
C23 C24 C29 C28 177.32(15)
C23 C24 C25 C26 -176.32(16)
C24 C23 C30 S2 0.80(17)
C24 C23 C30 C31 -178.87(16)
C24 C29 C28 C27 -0.6(3)
C24 C25 C26 C27 -0.4(3)
C29 S2 C30 C23 -0.90(13)
C29 S2 C30 C31 178.81(14)
C29 C24 C25 C26 0.8(2)
C29 C28 C27 C26 1.0(3)
C21 C20 C13 C12 2.6(2)
C21 C20 C13 C14 176.65(14)
C15 C14 C19 S1 -179.54(11)
C15 C14 C19 C18 1.8(2)
C15 C16 C17 C18 1.3(3)
C25 C24 C29 S2 -178.07(12)
C25 C24 C29 C28 -0.3(2)
C25 C26 C27 C28 -0.5(3)
C30 S2 C29 C24 0.76(13)
C30 S2 C29 C28 -176.88(17)
C30 C23 C24 C29 -0.22(18)
C30 C23 C24 C25 177.08(16)
C7S O6S C9S C10S -179.52(15)
C1 O2 C3 C5 -177.77(14)
C1 O2 C3 O4 1.5(3)
C9S O6S C7S C8S 175.70(14)
C2S O1S C4S C5S 171.91(19)
C2S O1S C4SA C5SA 82.0(12)
C3S C2S O1S C4S -175.44(18)
C3S C2S O1S C4SA 168.6(7)
